data_7037315
loop_
_publ_author_name
'Dauer, David-R'
'Fl\"ugge, Melchior'
'Herbst-Irmer, Regine'
'Stalke, Dietmar'

_publ_section_title
;
 Bis-(benzothiazol-2-yl)-amines and their metal amides: a structural
 comparison in the solid state.
;
_journal_issue 14
_journal_name_full 'Dalton transactions (Cambridge, England : 2003)'
_journal_page_first 6136
_journal_page_last 6148
_journal_paper_doi 10.1039/c5dt03911h
_journal_volume 45
_journal_year 2016
_chemical_formula_moiety 'C17.75 H15 N3 S2'
_chemical_formula_sum 'C17.75 H15 N3 S2'
_chemical_formula_weight 334.45
_chemical_name_common 'mbth2NH, (4-Me-NCSC4H3)2NH'
_chemical_name_systematic bis-(4-methylbenzothiazol-2-yl)-amine
_space_group_crystal_system triclinic
_space_group_IT_number 2
_space_group_name_Hall '-P 1'
_space_group_name_H-M_alt 'P -1'
_symmetry_space_group_name_Hall '-P 1'
_symmetry_space_group_name_H-M 'P -1'
_atom_sites_solution_hydrogens mixed
_audit_creation_method SHELXL-2013
_audit_update_record
;
2015-07-06 deposited with the CCDC.
2015-11-19 downloaded from the CCDC.
;
_cell_angle_alpha 85.55(2)
_cell_angle_beta 75.83(2)
_cell_angle_gamma 89.23(3)
_cell_formula_units_Z 4
_cell_length_a 8.317(2)
_cell_length_b 12.009(3)
_cell_length_c 16.306(4)
_cell_measurement_reflns_used 8030
_cell_measurement_temperature 100(2)
_cell_measurement_theta_max 27.39
_cell_measurement_theta_min 2.53
_cell_volume 1574.3(7)
_computing_cell_refinement 'SAINT V8.30C'
_computing_data_collection 'APEX2 v2012.2'
_computing_data_reduction 'SAINT V8.30C'
_computing_molecular_graphics 'XP Version 5.1'
_computing_structure_refinement 'SHELXL-2014 (Sheldrick, 2014)'
_diffrn_ambient_temperature 100(2)
_diffrn_measured_fraction_theta_full 0.998
_diffrn_measured_fraction_theta_max 0.994
_diffrn_measurement_device_type 'Bruker Smart APEX II Quazar'
_diffrn_measurement_method 'omega and phi scans'
_diffrn_radiation_type MoK\a
_diffrn_radiation_wavelength 0.71073
_diffrn_reflns_av_R_equivalents 0.0358
_diffrn_reflns_av_unetI/netI 0.0351
_diffrn_reflns_Laue_measured_fraction_full 0.998
_diffrn_reflns_Laue_measured_fraction_max 0.994
_diffrn_reflns_limit_h_max 10
_diffrn_reflns_limit_h_min -10
_diffrn_reflns_limit_k_max 15
_diffrn_reflns_limit_k_min -15
_diffrn_reflns_limit_l_max 21
_diffrn_reflns_limit_l_min -21
_diffrn_reflns_number 25733
_diffrn_reflns_point_group_measured_fraction_full 0.998
_diffrn_reflns_point_group_measured_fraction_max 0.994
_diffrn_reflns_theta_full 25.242
_diffrn_reflns_theta_max 27.398
_diffrn_reflns_theta_min 1.292
_diffrn_source 'INCOATEC Mo Microsource'
_exptl_absorpt_coefficient_mu 0.340
_exptl_absorpt_correction_T_max 0.7456
_exptl_absorpt_correction_T_min 0.7106
_exptl_absorpt_correction_type multi-scan
_exptl_absorpt_process_details SADABS-2014/3
_exptl_crystal_colour yellow
_exptl_crystal_density_diffrn 1.411
_exptl_crystal_description block
_exptl_crystal_F_000 698
_exptl_crystal_preparation Luminescent
_exptl_crystal_recrystallization_method 'Re-crystallisation from solvent: toluene'
_exptl_crystal_size_max 0.132
_exptl_crystal_size_mid 0.088
_exptl_crystal_size_min 0.072
_refine_diff_density_max 0.366
_refine_diff_density_min -0.340
_refine_diff_density_rms 0.055
_refine_ls_extinction_method none
_refine_ls_goodness_of_fit_ref 1.030
_refine_ls_hydrogen_treatment mixed
_refine_ls_matrix_type full
_refine_ls_number_parameters 453
_refine_ls_number_reflns 7109
_refine_ls_number_restraints 49
_refine_ls_restrained_S_all 1.027
_refine_ls_R_factor_all 0.0433
_refine_ls_R_factor_gt 0.0344
_refine_ls_shift/su_max 0.001
_refine_ls_shift/su_mean 0.000
_refine_ls_structure_factor_coef Fsqd
_refine_ls_weighting_details 'w=1/[\s^2^(Fo^2^)+(0.0350P)^2^+0.9254P] where P=(Fo^2^+2Fc^2^)/3'
_refine_ls_weighting_scheme calc
_refine_ls_wR_factor_gt 0.0808
_refine_ls_wR_factor_ref 0.0871
_reflns_Friedel_coverage 0.000
_reflns_number_gt 6021
_reflns_number_total 7109
_reflns_threshold_expression 'I > 2\s(I)'
_cod_data_source_file c5dt03911h2.cif
_cod_data_source_block compound3
_cod_depositor_comments 'Adding full bibliography for 7037314--7037320.cif.'
_cod_database_code 7037315
_shelx_space_group_comment
;
The symmetry employed for this shelxl refinement is uniquely defined
by the following loop, which should always be used as a source of
symmetry information in preference to the above space-group names.
They are only intended as comments.
;
_shelx_estimated_absorpt_t_min 0.957
_shelx_estimated_absorpt_t_max 0.976
_shelxl_version_number 2013-4

loop_
_space_group_symop_operation_xyz
'x, y, z'
'-x, -y, -z'

loop_
_atom_site_label
_atom_site_type_symbol
_atom_site_fract_x
_atom_site_fract_y
_atom_site_fract_z
_atom_site_U_iso_or_equiv
_atom_site_adp_type
_atom_site_occupancy
_atom_site_site_symmetry_order
_atom_site_calc_flag
_atom_site_refinement_flags_posn
_atom_site_refinement_flags_adp
_atom_site_refinement_flags_occupancy
_atom_site_disorder_assembly
_atom_site_disorder_group
N1' N 0.59129(17) -0.03585(12) 0.34851(8) 0.0161(3) Uani 1 1 d D . . . .
H1 H 0.680(2) -0.0601(15) 0.3179(11) 0.019 Uiso 1 1 d D U . . .
C8 C 0.4878(2) -0.11266(14) 0.40215(9) 0.0165(3) Uani 1 1 d . . . . .
S2 S 0.53678(6) -0.25538(4) 0.39740(3) 0.02034(10) Uani 1 1 d . . . . .
C9 C 0.3558(2) -0.28340(15) 0.47720(10) 0.0220(4) Uani 1 1 d . . . . .
C10 C 0.2922(3) -0.38672(17) 0.51521(11) 0.0294(4) Uani 1 1 d . . . . .
H10 H 0.3465 -0.4544 0.4987 0.035 Uiso 1 1 calc R U . . .
C11 C 0.1454(3) -0.38620(19) 0.57847(12) 0.0356(5) Uani 1 1 d . . . . .
H11 H 0.0974 -0.4551 0.6053 0.043 Uiso 1 1 calc R U . . .
C12 C 0.0677(2) -0.28663(19) 0.60309(11) 0.0325(5) Uani 1 1 d . . . . .
H12 H -0.0320 -0.2896 0.6467 0.039 Uiso 1 1 calc R U . . .
C13 C 0.1302(2) -0.18320(17) 0.56641(10) 0.0250(4) Uani 1 1 d . . . . .
C14 C 0.2766(2) -0.18326(15) 0.50081(10) 0.0203(4) Uani 1 1 d . . . . .
C16 C 0.0520(2) -0.07533(18) 0.59487(11) 0.0302(4) Uani 1 1 d . . . . .
H16A H 0.0981 -0.0144 0.5525 0.045 Uiso 1 1 calc R U . . .
H16B H 0.0747 -0.0610 0.6493 0.045 Uiso 1 1 calc R U . . .
H16C H -0.0681 -0.0800 0.6014 0.045 Uiso 1 1 calc R U . . .
N2 N 0.35380(17) -0.08655(12) 0.45627(8) 0.0181(3) Uani 1 1 d . . . . .
C1 C 0.56079(19) 0.07640(14) 0.34093(9) 0.0148(3) Uani 1 1 d . . . . .
S1 S 0.38759(5) 0.13901(4) 0.40445(2) 0.01762(10) Uani 1 1 d . . . . .
C2 C 0.4598(2) 0.26725(14) 0.35153(10) 0.0181(3) Uani 1 1 d . . . . .
C3 C 0.3905(2) 0.37221(15) 0.36544(11) 0.0232(4) Uani 1 1 d . . . . .
H3 H 0.2875 0.3809 0.4053 0.028 Uiso 1 1 calc R U . . .
C4 C 0.4768(2) 0.46340(15) 0.31922(11) 0.0247(4) Uani 1 1 d . . . . .
H4 H 0.4321 0.5361 0.3270 0.030 Uiso 1 1 calc R U . . .
C5 C 0.6289(2) 0.45014(15) 0.26118(11) 0.0226(4) Uani 1 1 d . . . . .
H5 H 0.6871 0.5147 0.2319 0.027 Uiso 1 1 calc R U . . .
C6 C 0.6980(2) 0.34570(14) 0.24483(10) 0.0181(3) Uani 1 1 d . . . . .
C7 C 0.6097(2) 0.25263(14) 0.29097(9) 0.0158(3) Uani 1 1 d . . . . .
C15 C 0.8624(2) 0.33175(15) 0.18292(11) 0.0215(4) Uani 1 1 d . . . . .
H15A H 0.8461 0.2924 0.1351 0.032 Uiso 1 1 calc R U . . .
H15B H 0.9367 0.2884 0.2113 0.032 Uiso 1 1 calc R U . . .
H15C H 0.9117 0.4054 0.1620 0.032 Uiso 1 1 calc R U . . .
N1 N 0.66228(16) 0.14202(11) 0.28466(8) 0.0152(3) Uani 1 1 d . . . . .
N1'A N 0.77602(17) 1.00580(11) 0.13713(8) 0.0151(3) Uani 1 1 d D . . . .
H1A H 0.751(2) 1.0486(15) 0.1769(11) 0.018 Uiso 1 1 d D U . . .
C8A C 0.73553(19) 1.03868(13) 0.06202(9) 0.0147(3) Uani 1 1 d . . . . .
S2A S 0.63733(5) 1.16773(3) 0.05355(2) 0.01706(10) Uani 1 1 d . . . . .
C9A C 0.6364(2) 1.14169(14) -0.05015(10) 0.0161(3) Uani 1 1 d . . . . .
C10A C 0.5760(2) 1.20882(15) -0.10899(11) 0.0211(4) Uani 1 1 d . . . . .
H10A H 0.5257 1.2787 -0.0954 0.025 Uiso 1 1 calc R U . . .
C11A C 0.5921(2) 1.16964(15) -0.18842(11) 0.0223(4) Uani 1 1 d . . . . .
H11A H 0.5517 1.2133 -0.2301 0.027 Uiso 1 1 calc R U . . .
C12A C 0.6667(2) 1.06729(15) -0.20795(10) 0.0207(4) Uani 1 1 d . . . . .
H12A H 0.6756 1.0430 -0.2630 0.025 Uiso 1 1 calc R U . . .
C13A C 0.7284(2) 0.99943(14) -0.14984(10) 0.0170(3) Uani 1 1 d . . . . .
C14A C 0.71166(19) 1.03831(13) -0.06910(9) 0.0150(3) Uani 1 1 d . . . . .
C16A C 0.8119(2) 0.89055(15) -0.17141(10) 0.0228(4) Uani 1 1 d . . . . .
H16D H 0.7682 0.8590 -0.2153 0.034 Uiso 1 1 calc R U . . .
H16E H 0.7906 0.8385 -0.1206 0.034 Uiso 1 1 calc R U . . .
H16F H 0.9317 0.9029 -0.1925 0.034 Uiso 1 1 calc R U . . .
N2A N 0.76700(16) 0.98073(11) -0.00359(8) 0.0144(3) Uani 1 1 d . . . . .
C1A C 0.84867(19) 0.90629(13) 0.15374(9) 0.0137(3) Uani 1 1 d . . . . .
S1A S 0.91794(5) 0.81079(3) 0.07734(2) 0.01583(9) Uani 1 1 d . . . . .
C2A C 0.9891(2) 0.72759(14) 0.15363(10) 0.0176(3) Uani 1 1 d . . . . .
C3A C 1.0749(2) 0.62700(14) 0.14333(11) 0.0235(4) Uani 1 1 d . . . . .
H3A H 1.0985 0.5937 0.0907 0.028 Uiso 1 1 calc R U . . .
C4A C 1.1242(2) 0.57759(15) 0.21263(12) 0.0260(4) Uani 1 1 d . . . . .
H4A H 1.1817 0.5086 0.2079 0.031 Uiso 1 1 calc R U . . .
C5A C 1.0908(2) 0.62754(15) 0.28929(11) 0.0241(4) Uani 1 1 d . . . . .
H5A H 1.1269 0.5915 0.3355 0.029 Uiso 1 1 calc R U . . .
C6A C 1.0067(2) 0.72794(14) 0.30053(10) 0.0193(3) Uani 1 1 d . . . . .
C7A C 0.9544(2) 0.77806(13) 0.23079(10) 0.0161(3) Uani 1 1 d . . . . .
C15A C 0.9822(2) 0.78409(16) 0.38192(11) 0.0251(4) Uani 1 1 d . . . . .
H15D H 1.0608 0.8464 0.3739 0.038 Uiso 1 1 calc R U . . .
H15E H 1.0013 0.7301 0.4268 0.038 Uiso 1 1 calc R U . . .
H15F H 0.8686 0.8123 0.3981 0.038 Uiso 1 1 calc R U . . .
N1A N 0.87136(16) 0.87983(11) 0.22955(8) 0.0151(3) Uani 1 1 d . . . . .
C1T C 0.4344(4) 0.4599(3) 0.0156(2) 0.0224(7) Uani 0.5 1 d D U P A -1
C2T C 0.458(3) 0.5273(18) -0.0583(10) 0.031(4) Uani 0.5 1 d D U P A -1
H2T H 0.3804 0.5245 -0.0922 0.037 Uiso 0.5 1 calc R U P A -1
C3T C 0.5931(5) 0.5995(3) -0.0848(2) 0.0285(9) Uani 0.5 1 d D U P A -1
H3T H 0.6074 0.6470 -0.1355 0.034 Uiso 0.5 1 calc R U P A -1
C4T C 0.704(3) 0.6000(15) -0.0359(9) 0.029(3) Uani 0.5 1 d D U P A -1
H4T H 0.7984 0.6476 -0.0542 0.035 Uiso 0.5 1 calc R U P A -1
C5T C 0.6856(5) 0.5354(3) 0.0381(2) 0.0271(8) Uani 0.5 1 d D U P A -1
H5T H 0.7635 0.5394 0.0718 0.033 Uiso 0.5 1 calc R U P A -1
C6T C 0.550(2) 0.4632(17) 0.0633(9) 0.018(3) Uani 0.5 1 d D U P A -1
H6T H 0.5370 0.4157 0.1139 0.022 Uiso 0.5 1 calc R U P A -1
C7T C 0.284(3) 0.3798(15) 0.0430(9) 0.027(3) Uani 0.5 1 d D U P A -1
H7TA H 0.2493 0.3704 0.1051 0.040 Uiso 0.5 1 calc R U P A -1
H7TB H 0.3145 0.3071 0.0205 0.040 Uiso 0.5 1 calc R U P A -1
H7TC H 0.1920 0.4111 0.0209 0.040 Uiso 0.5 1 calc R U P A -1

loop_
_atom_site_aniso_label
_atom_site_aniso_U_11
_atom_site_aniso_U_22
_atom_site_aniso_U_33
_atom_site_aniso_U_23
_atom_site_aniso_U_13
_atom_site_aniso_U_12
N1' 0.0151(7) 0.0182(7) 0.0136(6) 0.0001(5) -0.0012(5) -0.0010(6)
C8 0.0173(8) 0.0213(8) 0.0125(7) 0.0004(6) -0.0068(6) -0.0030(6)
S2 0.0260(2) 0.0184(2) 0.01639(19) 0.00082(15) -0.00506(16) -0.00466(17)
C9 0.0244(9) 0.0293(10) 0.0136(7) 0.0030(7) -0.0082(6) -0.0106(7)
C10 0.0407(11) 0.0296(10) 0.0204(8) 0.0052(7) -0.0134(8) -0.0153(9)
C11 0.0439(12) 0.0434(13) 0.0210(9) 0.0121(8) -0.0137(8) -0.0282(10)
C12 0.0295(10) 0.0526(13) 0.0147(8) 0.0061(8) -0.0058(7) -0.0200(9)
C13 0.0210(9) 0.0428(11) 0.0127(7) 0.0040(7) -0.0084(6) -0.0105(8)
C14 0.0201(9) 0.0299(10) 0.0126(7) 0.0022(6) -0.0080(6) -0.0094(7)
C16 0.0172(9) 0.0557(13) 0.0157(8) 0.0019(8) -0.0018(7) -0.0025(9)
N2 0.0163(7) 0.0255(8) 0.0128(6) 0.0007(5) -0.0044(5) -0.0046(6)
C1 0.0139(7) 0.0204(8) 0.0106(7) -0.0028(6) -0.0034(6) -0.0005(6)
S1 0.0148(2) 0.0223(2) 0.01503(18) -0.00366(15) -0.00143(15) -0.00038(16)
C2 0.0172(8) 0.0219(9) 0.0164(7) -0.0039(6) -0.0055(6) -0.0006(7)
C3 0.0202(9) 0.0266(10) 0.0245(8) -0.0099(7) -0.0068(7) 0.0043(7)
C4 0.0271(10) 0.0195(9) 0.0302(9) -0.0081(7) -0.0106(8) 0.0056(7)
C5 0.0274(9) 0.0183(9) 0.0242(8) -0.0015(7) -0.0103(7) -0.0007(7)
C6 0.0204(8) 0.0190(8) 0.0171(7) -0.0021(6) -0.0085(6) -0.0003(7)
C7 0.0168(8) 0.0179(8) 0.0141(7) -0.0033(6) -0.0061(6) 0.0012(6)
C15 0.0221(9) 0.0194(9) 0.0214(8) 0.0005(7) -0.0028(7) -0.0024(7)
N1 0.0146(7) 0.0186(7) 0.0128(6) -0.0011(5) -0.0037(5) -0.0007(5)
N1'A 0.0190(7) 0.0151(7) 0.0117(6) -0.0029(5) -0.0044(5) 0.0025(5)
C8A 0.0124(7) 0.0160(8) 0.0149(7) 0.0010(6) -0.0023(6) -0.0003(6)
S2A 0.0185(2) 0.0170(2) 0.01590(18) -0.00216(15) -0.00458(15) 0.00437(16)
C9A 0.0143(8) 0.0183(8) 0.0155(7) -0.0001(6) -0.0036(6) -0.0014(6)
C10A 0.0178(8) 0.0212(9) 0.0246(8) 0.0025(7) -0.0068(7) 0.0010(7)
C11A 0.0209(9) 0.0267(9) 0.0211(8) 0.0066(7) -0.0112(7) -0.0028(7)
C12A 0.0215(9) 0.0264(9) 0.0153(7) 0.0016(7) -0.0071(6) -0.0067(7)
C13A 0.0149(8) 0.0203(8) 0.0151(7) 0.0013(6) -0.0030(6) -0.0059(6)
C14A 0.0134(8) 0.0165(8) 0.0152(7) 0.0022(6) -0.0045(6) -0.0034(6)
C16A 0.0296(10) 0.0227(9) 0.0158(8) -0.0033(7) -0.0042(7) -0.0011(7)
N2A 0.0140(7) 0.0156(7) 0.0135(6) 0.0011(5) -0.0034(5) -0.0012(5)
C1A 0.0112(7) 0.0156(8) 0.0132(7) -0.0003(6) -0.0011(6) -0.0030(6)
S1A 0.0180(2) 0.0147(2) 0.01461(18) -0.00204(14) -0.00340(15) 0.00065(15)
C2A 0.0157(8) 0.0163(8) 0.0206(8) 0.0015(6) -0.0049(6) -0.0023(6)
C3A 0.0250(9) 0.0159(9) 0.0288(9) -0.0032(7) -0.0046(7) 0.0001(7)
C4A 0.0245(9) 0.0149(9) 0.0380(10) 0.0036(7) -0.0083(8) 0.0023(7)
C5A 0.0211(9) 0.0220(9) 0.0293(9) 0.0096(7) -0.0099(7) -0.0032(7)
C6A 0.0162(8) 0.0199(9) 0.0220(8) 0.0044(7) -0.0064(6) -0.0043(7)
C7A 0.0133(8) 0.0156(8) 0.0184(7) 0.0020(6) -0.0030(6) -0.0031(6)
C15A 0.0270(10) 0.0296(10) 0.0205(8) 0.0044(7) -0.0112(7) -0.0014(8)
N1A 0.0152(7) 0.0161(7) 0.0137(6) 0.0006(5) -0.0034(5) -0.0012(5)
C1T 0.0262(19) 0.0178(17) 0.0220(17) -0.0070(14) -0.0018(14) 0.0036(15)
C2T 0.039(6) 0.033(8) 0.023(5) -0.008(4) -0.010(4) 0.013(5)
C3T 0.041(2) 0.0184(18) 0.0198(17) 0.0020(14) 0.0024(16) 0.0103(17)
C4T 0.033(5) 0.014(5) 0.034(4) -0.002(3) 0.005(3) -0.002(4)
C5T 0.031(2) 0.0234(19) 0.0289(18) -0.0083(15) -0.0097(16) 0.0058(16)
C6T 0.029(5) 0.010(3) 0.015(4) 0.002(3) -0.004(3) 0.004(3)
C7T 0.026(4) 0.019(6) 0.031(3) -0.005(3) 0.003(3) -0.010(4)

loop_
_atom_type_symbol
_atom_type_description
_atom_type_scat_dispersion_real
_atom_type_scat_dispersion_imag
_atom_type_scat_source
C C 0.0033 0.0016 'International Tables Vol C Tables 4.2.6.8 and 6.1.1.4'
H H 0.0000 0.0000 'International Tables Vol C Tables 4.2.6.8 and 6.1.1.4'
N N 0.0061 0.0033 'International Tables Vol C Tables 4.2.6.8 and 6.1.1.4'
S S 0.1246 0.1234 'International Tables Vol C Tables 4.2.6.8 and 6.1.1.4'

loop_
_geom_angle_atom_site_label_1
_geom_angle_atom_site_label_2
_geom_angle_atom_site_label_3
_geom_angle
H1 N1' C1 118.0(13)
H1 N1' C8 117.2(13)
C1 N1' C8 124.82(14)
N2 C8 N1' 123.74(16)
N2 C8 S2 117.27(13)
N1' C8 S2 118.99(12)
C9 S2 C8 87.82(9)
C10 C9 C14 121.98(17)
C10 C9 S2 128.27(16)
C14 C9 S2 109.75(13)
C11 C10 C9 117.0(2)
C12 C11 C10 121.21(18)
C13 C12 C11 122.48(18)
C12 C13 C14 116.59(19)
C12 C13 C16 123.02(17)
C14 C13 C16 120.37(17)
N2 C14 C9 115.45(15)
N2 C14 C13 123.82(17)
C9 C14 C13 120.73(16)
C8 N2 C14 109.70(15)
N1 C1 N1' 120.31(14)
N1 C1 S1 116.85(12)
N1' C1 S1 122.84(12)
C2 S1 C1 88.22(8)
C3 C2 C7 121.87(16)
C3 C2 S1 128.06(13)
C7 C2 S1 110.03(13)
C4 C3 C2 117.61(16)
C3 C4 C5 120.95(17)
C6 C5 C4 122.23(17)
C5 C6 C7 117.01(15)
C5 C6 C15 122.10(16)
C7 C6 C15 120.85(15)
N1 C7 C6 124.92(14)
N1 C7 C2 114.76(15)
C6 C7 C2 120.26(15)
C1 N1 C7 110.07(13)
H1A N1'A C1A 117.0(13)
H1A N1'A C8A 118.0(13)
C1A N1'A C8A 124.96(14)
N2A C8A N1'A 124.02(15)
N2A C8A S2A 117.52(12)
N1'A C8A S2A 118.45(12)
C9A S2A C8A 88.07(8)
C10A C9A C14A 122.21(15)
C10A C9A S2A 128.35(13)
C14A C9A S2A 109.43(12)
C11A C10A C9A 117.27(16)
C10A C11A C12A 121.02(16)
C13A C12A C11A 122.35(15)
C12A C13A C14A 116.93(16)
C12A C13A C16A 122.39(15)
C14A C13A C16A 120.67(15)
N2A C14A C9A 115.55(13)
N2A C14A C13A 124.24(15)
C9A C14A C13A 120.21(15)
C8A N2A C14A 109.43(13)
N1A C1A N1'A 119.98(14)
N1A C1A S1A 116.88(12)
N1'A C1A S1A 123.13(11)
C2A S1A C1A 88.14(8)
C3A C2A C7A 121.86(15)
C3A C2A S1A 127.73(13)
C7A C2A S1A 110.36(12)
C4A C3A C2A 117.45(16)
C3A C4A C5A 120.97(17)
C6A C5A C4A 122.39(16)
C5A C6A C7A 117.04(16)
C5A C6A C15A 121.39(15)
C7A C6A C15A 121.46(15)
N1A C7A C2A 114.46(14)
N1A C7A C6A 125.22(15)
C2A C7A C6A 120.29(15)
C1A N1A C7A 110.13(13)
C2T C1T C6T 118.6(15)
C2T C1T C7T 120.3(10)
C6T C1T C7T 121.0(8)
C1T C2T C3T 121.6(13)
C4T C3T C2T 117.9(10)
C3T C4T C5T 122.8(17)
C4T C5T C6T 118.4(10)
C1T C6T C5T 120.7(9)

loop_
_geom_bond_atom_site_label_1
_geom_bond_atom_site_label_2
_geom_bond_distance
N1' H1 0.846(16)
N1' C1 1.370(2)
N1' C8 1.372(2)
C8 N2 1.293(2)
C8 S2 1.7595(18)
S2 C9 1.7489(18)
C9 C10 1.393(3)
C9 C14 1.398(3)
C10 C11 1.393(3)
C11 C12 1.391(3)
C12 C13 1.386(3)
C13 C14 1.410(2)
C13 C16 1.497(3)
C14 N2 1.396(2)
C1 N1 1.304(2)
C1 S1 1.7534(17)
S1 C2 1.7441(18)
C2 C3 1.391(2)
C2 C7 1.407(2)
C3 C4 1.382(3)
C4 C5 1.398(3)
C5 C6 1.390(2)
C6 C7 1.405(2)
C6 C15 1.504(2)
C7 N1 1.396(2)
N1'A H1A 0.843(16)
N1'A C1A 1.370(2)
N1'A C8A 1.376(2)
C8A N2A 1.293(2)
C8A S2A 1.7538(17)
S2A C9A 1.7451(16)
C9A C10A 1.389(2)
C9A C14A 1.404(2)
C10A C11A 1.387(2)
C11A C12A 1.393(3)
C12A C13A 1.390(2)
C13A C14A 1.405(2)
C13A C16A 1.498(2)
C14A N2A 1.396(2)
C1A N1A 1.310(2)
C1A S1A 1.7469(16)
S1A C2A 1.7458(17)
C2A C3A 1.395(2)
C2A C7A 1.403(2)
C3A C4A 1.383(3)
C4A C5A 1.393(3)
C5A C6A 1.387(3)
C6A C7A 1.405(2)
C6A C15A 1.503(2)
C7A N1A 1.397(2)
C1T C2T 1.373(13)
C1T C6T 1.381(14)
C1T C7T 1.54(2)
C2T C3T 1.39(2)
C3T C4T 1.360(15)
C4T C5T 1.360(13)
C5T C6T 1.391(19)

loop_
_geom_hbond_atom_site_label_D
_geom_hbond_atom_site_label_H
_geom_hbond_atom_site_label_A
_geom_hbond_distance_DH
_geom_hbond_distance_HA
_geom_hbond_distance_DA
_geom_hbond_angle_DHA
_geom_hbond_site_symmetry_A
N1' H1 N1A 0.846(16) 2.033(17) 2.871(2) 170.4(18) 1_545
N1'A H1A N1 0.843(16) 2.131(16) 2.969(2) 172.6(18) 1_565

loop_
_geom_torsion_atom_site_label_1
_geom_torsion_atom_site_label_2
_geom_torsion_atom_site_label_3
_geom_torsion_atom_site_label_4
_geom_torsion
H1 N1' C8 N2 175.3(14)
C1 N1' C8 N2 -4.8(2)
H1 N1' C8 S2 -5.4(15)
C1 N1' C8 S2 174.47(12)
N2 C8 S2 C9 0.17(13)
N1' C8 S2 C9 -179.19(13)
C8 S2 C9 C10 179.63(17)
C8 S2 C9 C14 -0.76(12)
C14 C9 C10 C11 -0.2(3)
S2 C9 C10 C11 179.36(14)
C9 C10 C11 C12 -0.9(3)
C10 C11 C12 C13 0.3(3)
C11 C12 C13 C14 1.3(3)
C11 C12 C13 C16 -177.23(17)
C10 C9 C14 N2 -179.13(15)
S2 C9 C14 N2 1.23(18)
C10 C9 C14 C13 1.8(3)
S2 C9 C14 C13 -177.81(13)
C12 C13 C14 N2 178.76(15)
C16 C13 C14 N2 -2.7(2)
C12 C13 C14 C9 -2.3(2)
C16 C13 C14 C9 176.25(15)
N1' C8 N2 C14 179.80(14)
S2 C8 N2 C14 0.48(18)
C9 C14 N2 C8 -1.1(2)
C13 C14 N2 C8 177.90(15)
H1 N1' C1 N1 3.7(15)
C8 N1' C1 N1 -176.14(14)
H1 N1' C1 S1 -176.4(15)
C8 N1' C1 S1 3.8(2)
N1 C1 S1 C2 -1.04(13)
N1' C1 S1 C2 179.02(14)
C1 S1 C2 C3 -178.44(16)
C1 S1 C2 C7 -0.71(12)
C7 C2 C3 C4 -1.9(2)
S1 C2 C3 C4 175.56(13)
C2 C3 C4 C5 -0.5(3)
C3 C4 C5 C6 2.2(3)
C4 C5 C6 C7 -1.5(2)
C4 C5 C6 C15 -179.43(16)
C5 C6 C7 N1 -178.12(15)
C15 C6 C7 N1 -0.1(2)
C5 C6 C7 C2 -1.0(2)
C15 C6 C7 C2 177.04(15)
C3 C2 C7 N1 -179.86(14)
S1 C2 C7 N1 2.25(17)
C3 C2 C7 C6 2.7(2)
S1 C2 C7 C6 -175.19(12)
N1' C1 N1 C7 -177.61(13)
S1 C1 N1 C7 2.45(17)
C6 C7 N1 C1 174.30(15)
C2 C7 N1 C1 -3.00(19)
H1A N1'A C8A N2A 180.0(14)
C1A N1'A C8A N2A -2.6(3)
H1A N1'A C8A S2A 0.8(15)
C1A N1'A C8A S2A 178.14(12)
N2A C8A S2A C9A 0.35(13)
N1'A C8A S2A C9A 179.62(13)
C8A S2A C9A C10A -179.50(16)
C8A S2A C9A C14A -0.49(12)
C14A C9A C10A C11A 0.2(2)
S2A C9A C10A C11A 179.11(13)
C9A C10A C11A C12A -0.3(3)
C10A C11A C12A C13A 0.0(3)
C11A C12A C13A C14A 0.3(2)
C11A C12A C13A C16A -178.61(16)
C10A C9A C14A N2A 179.66(15)
S2A C9A C14A N2A 0.58(17)
C10A C9A C14A C13A 0.1(2)
S2A C9A C14A C13A -178.95(12)
C12A C13A C14A N2A -179.89(15)
C16A C13A C14A N2A -0.9(2)
C12A C13A C14A C9A -0.4(2)
C16A C13A C14A C9A 178.57(15)
N1'A C8A N2A C14A -179.31(14)
S2A C8A N2A C14A -0.09(17)
C9A C14A N2A C8A -0.32(19)
C13A C14A N2A C8A 179.18(15)
H1A N1'A C1A N1A 2.2(15)
C8A N1'A C1A N1A -175.17(14)
H1A N1'A C1A S1A -176.7(14)
C8A N1'A C1A S1A 5.9(2)
N1A C1A S1A C2A -1.33(13)
N1'A C1A S1A C2A 177.60(14)
C1A S1A C2A C3A -177.25(16)
C1A S1A C2A C7A 0.27(12)
C7A C2A C3A C4A 0.5(3)
S1A C2A C3A C4A 177.72(14)
C2A C3A C4A C5A -0.7(3)
C3A C4A C5A C6A 0.3(3)
C4A C5A C6A C7A 0.5(3)
C4A C5A C6A C15A -175.81(16)
C3A C2A C7A N1A 178.42(15)
S1A C2A C7A N1A 0.73(18)
C3A C2A C7A C6A 0.3(2)
S1A C2A C7A C6A -177.40(12)
C5A C6A C7A N1A -178.65(15)
C15A C6A C7A N1A -2.4(3)
C5A C6A C7A C2A -0.7(2)
C15A C6A C7A C2A 175.53(15)
N1'A C1A N1A C7A -177.02(13)
S1A C1A N1A C7A 1.95(17)
C2A C7A N1A C1A -1.69(19)
C6A C7A N1A C1A 176.34(15)
C6T C1T C2T C3T -1(3)
C7T C1T C2T C3T -179.5(15)
C1T C2T C3T C4T 1(3)
C2T C3T C4T C5T -2(2)
C3T C4T C5T C6T 2(2)
C2T C1T C6T C5T 2(3)
C7T C1T C6T C5T 179.8(14)
C4T C5T C6T C1T -2(2)
